data_7702403
loop_
_publ_author_name
'Janiak, Christoph'
'Uehlin, Lars'
'Wu, He-Ping'
'Kl\"ufers, Peter'
'Piotrowski, Holger'
'Scharmann, Tobias G.'

_publ_section_title
;
 Co-ordination engineering: when can one speak of an
 &#x201C;understanding&#x201D;? Case study of the multidentate ligand
 2,2&#x2032;-dimethyl-4,4&#x2032;-bipyrimidine&#x200A;&#x2020;
;
_journal_issue 17
_journal_name_full 'Journal of the Chemical Society, Dalton Transactions'
_journal_page_first 3121
_journal_paper_doi 10.1039/a904829d
_journal_year 1999
_chemical_formula_moiety 'Cu, 2(N O3), (C10 H10 N4)'
_chemical_formula_sum 'C5 H5 Cu0.5 N3 O3'
_chemical_formula_weight 186.89
_chemical_name_common '[Cu (N O3)2 (C10 H10 N4)]'
_chemical_name_systematic
;(\m-2,2'-dimethyl-4,4'-bipyrimidine)-dinitrato-copper(II) 
 ? 
;
_space_group_IT_number 2
_space_group_name_Hall '-P 1'
_space_group_name_H-M_alt 'P -1'
_symmetry_cell_setting triclinic
_symmetry_space_group_name_H-M 'P -1'
_atom_sites_solution_hydrogens geom
_atom_sites_solution_primary direct
_atom_sites_solution_secondary difmap
_audit_creation_method SHELXL
_cell_angle_alpha 82.29(8)
_cell_angle_beta 83.07(8)
_cell_angle_gamma 67.23(8)
_cell_formula_units_Z 2
_cell_length_a 6.111(8)
_cell_length_b 7.445(8)
_cell_length_c 9.335(8)
_cell_measurement_temperature 294(2)
_cell_volume 387.0(8)
_computing_structure_refinement 'SHELXL-93 (Sheldrick, 1993)'
_computing_structure_solution 'SHELXS-86 (Sheldrick, 1990)'
_diffrn_ambient_temperature 294(2)
_diffrn_measurement_device 'Syntex P21'
_diffrn_radiation_monochromator graphite
_diffrn_radiation_source 'fine-focus sealed tube'
_diffrn_radiation_type MoK\a
_diffrn_radiation_wavelength 0.71069
_diffrn_reflns_av_R_equivalents 0.0677
_diffrn_reflns_av_sigmaI/netI 0.0342
_diffrn_reflns_limit_h_max 7
_diffrn_reflns_limit_h_min 0
_diffrn_reflns_limit_k_max 9
_diffrn_reflns_limit_k_min -8
_diffrn_reflns_limit_l_max 12
_diffrn_reflns_limit_l_min -12
_diffrn_reflns_number 2009
_diffrn_reflns_theta_max 27.48
_diffrn_reflns_theta_min 2.21
_exptl_absorpt_coefficient_mu 1.451
_exptl_absorpt_correction_type none
_exptl_crystal_colour blue-violet
_exptl_crystal_density_diffrn 1.604
_exptl_crystal_density_method 'not measured'
_exptl_crystal_F_000 189
_exptl_crystal_size_max 0.60
_exptl_crystal_size_mid 0.45
_exptl_crystal_size_min 0.15
_refine_diff_density_max 0.943
_refine_diff_density_min -1.302
_refine_diff_density_rms 0.125
_refine_ls_extinction_method none
_refine_ls_goodness_of_fit_all 1.078
_refine_ls_goodness_of_fit_obs 1.033
_refine_ls_matrix_type full
_refine_ls_number_parameters 107
_refine_ls_number_reflns 1756
_refine_ls_number_restraints 0
_refine_ls_restrained_S_all 1.115
_refine_ls_restrained_S_obs 1.033
_refine_ls_R_factor_all 0.0899
_refine_ls_R_factor_obs 0.0726
_refine_ls_shift/esd_max 0.000
_refine_ls_shift/esd_mean 0.000
_refine_ls_structure_factor_coef Fsqd
_refine_ls_weighting_details 'w=1/[\s^2^(Fo^2^)+(0.1271P)^2^+0.5222P] where P=(Fo^2^+2Fc^2^)/3'
_refine_ls_weighting_scheme calc
_refine_ls_wR_factor_all 0.2087
_refine_ls_wR_factor_obs 0.1784
_reflns_number_observed 1504
_reflns_number_total 1759
_reflns_observed_criterion >2sigma(I)
_cod_data_source_file 904829d.txt
_cod_data_source_block kplr
_cod_depositor_comments
;
The following automatic conversions were performed:

data item '_refine_ls_weighting_scheme' value 'calc
w=1/[\s^2^(Fo^2^)+(0.1271P)^2^+0.5222P] where P=(Fo^2^+2Fc^2^)/3' was
changed to 'calc'. A new data item '_refine_ls_weighting_details' was
created with the value set to
'w=1/[\s^2^(Fo^2^)+(0.1271P)^2^+0.5222P] where P=(Fo^2^+2Fc^2^)/3'.

Automatic conversion script
Id: cif_fix_values 6909 2019-04-08 15:41:33Z antanas 
;
_cod_original_cell_volume 387.0(7)
_cod_original_sg_symbol_H-M P-1
_cod_original_formula_sum 'C5 H5 Cu0.50 N3 O3'
_cod_database_code 7702403

loop_
_symmetry_equiv_pos_as_xyz
'x, y, z'
'-x, -y, -z'

loop_
_atom_site_aniso_label
_atom_site_aniso_U_11
_atom_site_aniso_U_22
_atom_site_aniso_U_33
_atom_site_aniso_U_23
_atom_site_aniso_U_13
_atom_site_aniso_U_12
Cu1 0.0473(5) 0.0369(4) 0.0398(5) -0.0041(3) -0.0001(3) -0.0078(3)
N1 0.046(2) 0.037(2) 0.039(2) -0.0013(14) 0.0005(15) -0.007(2)
C1 0.049(2) 0.041(2) 0.037(2) -0.002(2) -0.001(2) -0.010(2)
C2 0.061(3) 0.056(3) 0.057(3) -0.004(2) -0.004(2) -0.023(2)
N2 0.054(2) 0.042(2) 0.044(2) -0.004(2) -0.003(2) -0.012(2)
C3 0.047(2) 0.037(2) 0.045(2) -0.006(2) 0.000(2) -0.009(2)
C4 0.055(3) 0.048(2) 0.049(3) -0.003(2) -0.005(2) -0.016(2)
C5 0.057(3) 0.044(2) 0.046(2) 0.001(2) -0.007(2) -0.017(2)
N10 0.051(2) 0.051(2) 0.058(3) -0.010(2) 0.001(2) -0.008(2)
O1 0.054(2) 0.051(2) 0.057(2) -0.012(2) -0.002(2) -0.012(2)
O2 0.069(3) 0.071(3) 0.073(3) -0.013(2) -0.009(2) -0.030(2)
O3 0.068(3) 0.078(3) 0.102(4) -0.037(3) 0.011(3) 0.005(2)

loop_
_atom_site_label
_atom_site_type_symbol
_atom_site_fract_x
_atom_site_fract_y
_atom_site_fract_z
_atom_site_U_iso_or_equiv
_atom_site_thermal_displace_type
_atom_site_occupancy
_atom_site_calc_flag
_atom_site_refinement_flags
Cu1 Cu 0.5000 0.5000 0.5000 0.0441(3) Uani 1 d S
N1 N 0.4944(7) 0.6819(5) 0.3138(4) 0.0440(8) Uani 1 d .
C1 C 0.3859(9) 0.6852(7) 0.1926(5) 0.0447(10) Uani 1 d .
C2 C 0.2592(11) 0.5457(8) 0.1921(6) 0.0581(12) Uani 1 d .
H21 H 0.1841(70) 0.5301(53) 0.2868(14) 0.080 Uiso 1 calc R
H22 H 0.3726(17) 0.4209(22) 0.1665(49) 0.080 Uiso 1 calc R
H23 H 0.1409(57) 0.5978(34) 0.1227(36) 0.080 Uiso 1 calc R
N2 N 0.3863(8) 0.8075(6) 0.0704(5) 0.0483(9) Uani 1 d .
C3 C 0.5025(8) 0.9331(6) 0.0691(5) 0.0452(10) Uani 1 d .
C4 C 0.6174(9) 0.9376(8) 0.1887(6) 0.0518(11) Uani 1 d .
H4 H 0.6970(9) 1.0221(8) 0.1867(6) 0.080 Uiso 1 calc R
C5 C 0.6075(9) 0.8097(7) 0.3113(5) 0.0499(10) Uani 1 d .
H5 H 0.6793(9) 0.8114(7) 0.3932(5) 0.080 Uiso 1 calc R
N10 N 0.8895(8) 0.2235(7) 0.3902(5) 0.0569(11) Uani 1 d .
O1 O 0.6608(7) 0.2605(5) 0.3882(4) 0.0557(9) Uani 1 d .
O2 O 0.9469(8) 0.3365(7) 0.4545(5) 0.0694(11) Uani 1 d .
O3 O 1.0346(9) 0.0824(8) 0.3281(7) 0.092(2) Uani 1 d .

loop_
_atom_type_symbol
_atom_type_description
_atom_type_scat_dispersion_real
_atom_type_scat_dispersion_imag
_atom_type_scat_source
C C 0.0033 0.0016 'International Tables Vol C Tables 4.2.6.8 and 6.1.1.4'
H H 0.0000 0.0000 'International Tables Vol C Tables 4.2.6.8 and 6.1.1.4'
Cu Cu 0.3201 1.2651 'International Tables Vol C Tables 4.2.6.8 and 6.1.1.4'
N N 0.0061 0.0033 'International Tables Vol C Tables 4.2.6.8 and 6.1.1.4'
O O 0.0106 0.0060 'International Tables Vol C Tables 4.2.6.8 and 6.1.1.4'

loop_
_geom_angle_atom_site_label_1
_geom_angle_atom_site_label_2
_geom_angle_atom_site_label_3
_geom_angle
_geom_angle_site_symmetry_1
_geom_angle_site_symmetry_3
O1 Cu1 O1 180.0 . 2_666
O1 Cu1 N1 91.0(2) . .
O1 Cu1 N1 89.0(2) 2_666 .
O1 Cu1 N1 89.0(2) . 2_666
O1 Cu1 N1 91.0(2) 2_666 2_666
N1 Cu1 N1 180.0 . 2_666
O1 Cu1 O2 123.3(2) . 2_666
O1 Cu1 O2 56.7(2) 2_666 2_666
N1 Cu1 O2 90.9(2) . 2_666
N1 Cu1 O2 89.1(2) 2_666 2_666
O1 Cu1 O2 56.7(2) . .
O1 Cu1 O2 123.3(2) 2_666 .
N1 Cu1 O2 89.1(2) . .
N1 Cu1 O2 90.9(2) 2_666 .
O2 Cu1 O2 180.0 2_666 .
C1 N1 C5 118.0(4) . .
C1 N1 Cu1 124.9(3) . .
C5 N1 Cu1 117.1(3) . .
N2 C1 N1 123.3(4) . .
N2 C1 C2 117.4(4) . .
N1 C1 C2 119.2(4) . .
C1 C2 H21 109.5(3) . .
C1 C2 H22 109.5(3) . .
H21 C2 H22 109.5 . .
C1 C2 H23 109.5(3) . .
H21 C2 H23 109.5 . .
H22 C2 H23 109.5 . .
C1 N2 C3 117.9(4) . .
N2 C3 C4 121.9(4) . .
N2 C3 C3 116.0(5) . 2_675
C4 C3 C3 122.2(6) . 2_675
C3 C4 C5 117.2(5) . .
C3 C4 H4 121.4(3) . .
C5 C4 H4 121.4(3) . .
N1 C5 C4 121.6(5) . .
N1 C5 H5 119.2(3) . .
C4 C5 H5 119.2(3) . .
O3 N10 O2 124.2(5) . .
O3 N10 O1 118.4(5) . .
O2 N10 O1 117.5(4) . .
N10 O1 Cu1 103.7(3) . .
N10 O2 Cu1 82.2(3) . .

loop_
_geom_bond_atom_site_label_1
_geom_bond_atom_site_label_2
_geom_bond_distance
_geom_bond_site_symmetry_2
Cu1 O1 2.032(4) .
Cu1 O1 2.032(4) 2_666
Cu1 N1 2.051(4) .
Cu1 N1 2.051(4) 2_666
Cu1 O2 2.531(6) 2_666
Cu1 O2 2.531(6) .
N1 C1 1.371(6) .
N1 C5 1.372(7) .
C1 N2 1.361(6) .
C1 C2 1.518(7) .
C2 H21 0.96 .
C2 H22 0.96 .
C2 H23 0.96 .
N2 C3 1.374(7) .
C3 C4 1.398(7) .
C3 C3 1.517(9) 2_675
C4 C5 1.398(7) .
C4 H4 0.93 .
C5 H5 0.93 .
N10 O3 1.243(6) .
N10 O2 1.267(6) .
N10 O1 1.318(6) .
